data_2105519
loop_
_publ_author_name
'Schefer, J.'
'Schwarzenbach, D.'
'Fischer, P.'
'Koetzle, Th.'
'Larsen, F. K.'
'Hauss\"uhl, S.'
'R\"udlinger, M.'
'McIntyre, G.'
'Birkedal, H.'
'B\"urgi, H.-B.'

_publ_section_title
;
 Neutron and X-ray Diffraction Study of the Thermal Motion in K~2~PtCl~6~
 as a Function of Temperature
;
_journal_issue 2
_journal_name_full 'Acta Crystallographica Section B'
_journal_page_first 121
_journal_page_last 128
_journal_paper_doi 10.1107/S0108768197011956
_journal_volume 54
_journal_year 1998
_chemical_formula_moiety 'K2 Pt Cl6'
_chemical_formula_sum 'Cl6 K2 Pt'
_chemical_formula_weight 486.004
_chemical_name_systematic 'Potassium hexachloroplatinate(IV)'
_space_group_IT_number 225
_symmetry_cell_setting cubic
_symmetry_space_group_name_Hall '-F 4 2 3'
_symmetry_space_group_name_H-M 'F m -3 m'
_cell_angle_alpha 90.00000
_cell_angle_beta 90.00000
_cell_angle_gamma 90.00000
_cell_formula_units_Z 4
_cell_length_a 9.7525(13)
_cell_length_b 9.7525(13)
_cell_length_c 9.7525(13)
_cell_measurement_temperature 295.0
_cell_volume 927.6(2)
_computing_data_reduction 'ILL software'
_computing_publication_material xtal_BONDLA_CIFIO
_computing_structure_refinement UPALS
_diffrn_ambient_temperature 295.0
_diffrn_measurement_device 'ILL, D9'
_diffrn_radiation_probe neutron
_diffrn_radiation_source 'ILL, hot source'
_diffrn_radiation_type neutron
_diffrn_radiation_wavelength 0.70230(10)
_diffrn_reflns_av_R_equivalents 0.011
_diffrn_reflns_av_sigmaI/netI 0.210
_diffrn_reflns_limit_h_max 11
_diffrn_reflns_limit_h_min -4
_diffrn_reflns_limit_k_max 19
_diffrn_reflns_limit_k_min -4
_diffrn_reflns_limit_l_max 19
_diffrn_reflns_limit_l_min -4
_diffrn_reflns_number 532
_diffrn_reflns_theta_max 44.6
_diffrn_standards_decay_% '0.76, not corrected'
_diffrn_standards_interval_count 'measured 10 times during data collection'
_diffrn_standards_number 1
_exptl_absorpt_coefficient_mu .0375
_exptl_absorpt_correction_T_max 0.9274
_exptl_absorpt_correction_T_min 0.8674
_exptl_absorpt_correction_type 'analytical integration'
_exptl_crystal_density_diffrn 3.48
_exptl_crystal_description 'almost perfect octahedral shape'
_exptl_crystal_size_max 5
_exptl_crystal_size_mid '5 (linear size between two planes)'
_exptl_crystal_size_min 5
_refine_ls_extinction_coef 'g = 0.50(2), ymin = 0.80'
_refine_ls_extinction_method 'Type 1, Gaussian'
_refine_ls_goodness_of_fit_all 1.44
_refine_ls_matrix_type full
_refine_ls_number_parameters 5
_refine_ls_number_reflns 223
_refine_ls_R_factor_all 0.036
_refine_ls_structure_factor_coef Fsqd
_refine_ls_weighting_details w=(\s^2^(Fo^2^)+(0.05(Fo^2^)^2^)^-1^
_refine_ls_weighting_scheme calc
_refine_ls_wR_factor_all 0.028
_cod_data_source_file ab0382.cif
_cod_data_source_block ill295
_cod_depositor_comments
;
The following automatic conversions were performed:

'_refine_ls_weighting_scheme' value
'w=(\s^2^(Fo^2^)+(0.05(Fo^2^)^2^)^-1^' was changed to 'calc'. New tag
'_refine_ls_weighting_details' was created. The value of the new tag
was set to 'w=(\s^2^(Fo^2^)+(0.05(Fo^2^)^2^)^-1^'.

Automatic conversion script
Id: cif_fix_values 3143 2015-03-26 13:38:13Z robertas 
;
_cod_original_cell_volume 927.6(4)
_cod_original_formula_sum 'K2 Pt Cl6'
_cod_database_code 2105519

loop_
_symmetry_equiv_pos_as_xyz
+x,+y,+z
+x,-y,-z
-x,-y,+z
-x,+y,-z
-y,+x,+z
+y,+x,-z
+y,-x,+z
-y,-x,-z
+y,+z,+x
-y,-z,+x
+y,-z,-x
-y,+z,-x
-z,+y,+x
-z,-y,-x
+z,-y,+x
+z,+y,-x
+z,+x,+y
-z,+x,-y
-z,-x,+y
+z,-x,-y
-x,-z,-y
-x,+z,+y
+x,-z,+y
+x,+z,-y
-x,-y,-z
-x,+y,+z
+x,+y,-z
+x,-y,+z
+y,-x,-z
-y,-x,+z
-y,+x,-z
+y,+x,+z
-y,-z,-x
+y,+z,-x
-y,+z,+x
+y,-z,+x
+z,-y,-x
+z,+y,+x
-z,+y,-x
-z,-y,+x
-z,-x,-y
+z,-x,+y
+z,+x,-y
-z,+x,+y
+x,+z,+y
+x,-z,-y
-x,+z,-y
-x,-z,+y
+x,1/2+y,1/2+z
1/2+x,+y,1/2+z
1/2+x,1/2+y,+z
+x,1/2-y,1/2-z
1/2+x,-y,1/2-z
1/2+x,1/2-y,-z
-x,1/2-y,1/2+z
1/2-x,-y,1/2+z
1/2-x,1/2-y,+z
-x,1/2+y,1/2-z
1/2-x,+y,1/2-z
1/2-x,1/2+y,-z
-y,1/2+x,1/2+z
1/2-y,+x,1/2+z
1/2-y,1/2+x,+z
+y,1/2+x,1/2-z
1/2+y,+x,1/2-z
1/2+y,1/2+x,-z
+y,1/2-x,1/2+z
1/2+y,-x,1/2+z
1/2+y,1/2-x,+z
-y,1/2-x,1/2-z
1/2-y,-x,1/2-z
1/2-y,1/2-x,-z
+y,1/2+z,1/2+x
1/2+y,+z,1/2+x
1/2+y,1/2+z,+x
-y,1/2-z,1/2+x
1/2-y,-z,1/2+x
1/2-y,1/2-z,+x
+y,1/2-z,1/2-x
1/2+y,-z,1/2-x
1/2+y,1/2-z,-x
-y,1/2+z,1/2-x
1/2-y,+z,1/2-x
1/2-y,1/2+z,-x
-z,1/2+y,1/2+x
1/2-z,+y,1/2+x
1/2-z,1/2+y,+x
-z,1/2-y,1/2-x
1/2-z,-y,1/2-x
1/2-z,1/2-y,-x
+z,1/2-y,1/2+x
1/2+z,-y,1/2+x
1/2+z,1/2-y,+x
+z,1/2+y,1/2-x
1/2+z,+y,1/2-x
1/2+z,1/2+y,-x
+z,1/2+x,1/2+y
1/2+z,+x,1/2+y
1/2+z,1/2+x,+y
-z,1/2+x,1/2-y
1/2-z,+x,1/2-y
1/2-z,1/2+x,-y
-z,1/2-x,1/2+y
1/2-z,-x,1/2+y
1/2-z,1/2-x,+y
+z,1/2-x,1/2-y
1/2+z,-x,1/2-y
1/2+z,1/2-x,-y
-x,1/2-z,1/2-y
1/2-x,-z,1/2-y
1/2-x,1/2-z,-y
-x,1/2+z,1/2+y
1/2-x,+z,1/2+y
1/2-x,1/2+z,+y
+x,1/2-z,1/2+y
1/2+x,-z,1/2+y
1/2+x,1/2-z,+y
+x,1/2+z,1/2-y
1/2+x,+z,1/2-y
1/2+x,1/2+z,-y
-x,1/2-y,1/2-z
1/2-x,-y,1/2-z
1/2-x,1/2-y,-z
-x,1/2+y,1/2+z
1/2-x,+y,1/2+z
1/2-x,1/2+y,+z
+x,1/2+y,1/2-z
1/2+x,+y,1/2-z
1/2+x,1/2+y,-z
+x,1/2-y,1/2+z
1/2+x,-y,1/2+z
1/2+x,1/2-y,+z
+y,1/2-x,1/2-z
1/2+y,-x,1/2-z
1/2+y,1/2-x,-z
-y,1/2-x,1/2+z
1/2-y,-x,1/2+z
1/2-y,1/2-x,+z
-y,1/2+x,1/2-z
1/2-y,+x,1/2-z
1/2-y,1/2+x,-z
+y,1/2+x,1/2+z
1/2+y,+x,1/2+z
1/2+y,1/2+x,+z
-y,1/2-z,1/2-x
1/2-y,-z,1/2-x
1/2-y,1/2-z,-x
+y,1/2+z,1/2-x
1/2+y,+z,1/2-x
1/2+y,1/2+z,-x
-y,1/2+z,1/2+x
1/2-y,+z,1/2+x
1/2-y,1/2+z,+x
+y,1/2-z,1/2+x
1/2+y,-z,1/2+x
1/2+y,1/2-z,+x
+z,1/2-y,1/2-x
1/2+z,-y,1/2-x
1/2+z,1/2-y,-x
+z,1/2+y,1/2+x
1/2+z,+y,1/2+x
1/2+z,1/2+y,+x
-z,1/2+y,1/2-x
1/2-z,+y,1/2-x
1/2-z,1/2+y,-x
-z,1/2-y,1/2+x
1/2-z,-y,1/2+x
1/2-z,1/2-y,+x
-z,1/2-x,1/2-y
1/2-z,-x,1/2-y
1/2-z,1/2-x,-y
+z,1/2-x,1/2+y
1/2+z,-x,1/2+y
1/2+z,1/2-x,+y
+z,1/2+x,1/2-y
1/2+z,+x,1/2-y
1/2+z,1/2+x,-y
-z,1/2+x,1/2+y
1/2-z,+x,1/2+y
1/2-z,1/2+x,+y
+x,1/2+z,1/2+y
1/2+x,+z,1/2+y
1/2+x,1/2+z,+y
+x,1/2-z,1/2-y
1/2+x,-z,1/2-y
1/2+x,1/2-z,-y
-x,1/2+z,1/2-y
1/2-x,+z,1/2-y
1/2-x,1/2+z,-y
-x,1/2-z,1/2+y
1/2-x,-z,1/2+y
1/2-x,1/2-z,+y

loop_
_atom_site_aniso_label
_atom_site_aniso_U_11
_atom_site_aniso_U_22
_atom_site_aniso_U_33
_atom_site_aniso_U_12
_atom_site_aniso_U_13
_atom_site_aniso_U_23
Pt .01353(13) .01353(13) .01353(13) .00000 .00000 .00000
K .0353(4) .0353(4) .0353(4) .00000 .00000 .00000
Cl .01519(15) .04041(17) .04041(17) .00000 .00000 .00000

loop_
_atom_site_label
_atom_site_fract_x
_atom_site_fract_y
_atom_site_fract_z
_atom_site_U_iso_or_equiv
_atom_site_thermal_displace_type
Pt .00000 .00000 .00000 .01353(13) Uani
K .25000 .25000 .25000 .0353(4) Uani
Cl .23723(4) .00000 .00000 .03200(16) Uani

loop_
_atom_type_symbol
_atom_type_scat_source
K 'Sears (1992), Neutron News 3 pp 26-37'
Pt 'Sears (1992), Neutron News 3 pp 26-37'
Cl 'Sears (1992), Neutron News 3 pp 26-37'

loop_
_geom_angle_atom_site_label_1
_geom_angle_atom_site_label_2
_geom_angle_atom_site_label_3
_geom_angle_site_symmetry_1
_geom_angle_site_symmetry_2
_geom_angle_site_symmetry_3
_geom_angle
_geom_angle_publ_flag
Cl Pt Cl 49 49 55 180.0(3) yes
Cl Pt Cl 49 49 61 90.00000 yes
Cl Pt Cl 49 49 67 90.00000 yes
Cl Pt Cl 49 49 73 90.00000 yes
Cl Pt Cl 49 49 79 90.00000 yes
Cl Pt Cl 55 49 61 90.00000 yes
Cl Pt Cl 55 49 67 90.00000 yes
Cl Pt Cl 55 49 73 90.00000 yes
Cl Pt Cl 55 49 79 90.00000 yes
Cl Pt Cl 61 49 67 180.0000 yes
Cl Pt Cl 61 49 73 90.00000 yes
Cl Pt Cl 61 49 79 90.00000 yes
Cl Pt Cl 67 49 73 90.00000 yes
Cl Pt Cl 67 49 79 90.00000 yes
Cl Pt Cl 73 49 79 180.0000 yes

loop_
_geom_bond_atom_site_label_1
_geom_bond_atom_site_label_2
_geom_bond_site_symmetry_1
_geom_bond_site_symmetry_2
_geom_bond_distance
_geom_bond_publ_flag
Pt Cl 49 49 2.3136(5) yes
Pt Cl 49 55 2.3136(5) yes
Pt Cl 49 61 2.3136(5) yes
Pt Cl 49 67 2.3136(5) yes
Pt Cl 49 73 2.3136(5) yes
Pt Cl 49 79 2.3136(5) yes
